data_7230796
loop_
_publ_author_name
'Wojnarska, Joanna'
'Gryl, Marlena'
'Seidler, Tomasz'
'Stadnicka, Katarzyna M.'

_publ_section_title
;
 Crystal engineering, optical properties and electron density distribution
 of polar multicomponent materials containing sulfanilamide
;
_journal_issue 26
_journal_name_full CrystEngComm
_journal_page_first 3638
_journal_paper_doi 10.1039/C8CE00568K
_journal_volume 20
_journal_year 2018
_chemical_formula_moiety 'C8 H7 N2 O5 S, C6 H9 N2 O2 S'
_chemical_formula_sum 'C14 H16 N4 O7 S2'
_chemical_formula_weight 416.43
_chemical_name_common 'sulfanilamide (4-sulfamoyl-phenyl)oxalamic acid salt'
_chemical_name_systematic '4-aminobenzenesulfonamide (4-sulfamoyl-phenyl)oxalamic acid salt'
_space_group_crystal_system monoclinic
_space_group_IT_number 7
_space_group_name_Hall 'P -2yc'
_space_group_name_H-M_alt 'P 1 c 1'
_symmetry_space_group_name_Hall 'P -2yc'
_symmetry_space_group_name_H-M 'P 1 c 1'
_atom_sites_solution_hydrogens mixed
_audit_creation_method SHELXL-2014/7
_audit_update_record
;
2018-03-28 deposited with the CCDC.
2018-05-29 downloaded from the CCDC.
;
_cell_angle_alpha 90
_cell_angle_beta 97.627(3)
_cell_angle_gamma 90
_cell_formula_units_Z 2
_cell_length_a 17.2685(4)
_cell_length_b 6.2883(2)
_cell_length_c 7.9171(2)
_cell_measurement_reflns_used 12463
_cell_measurement_temperature 298(2)
_cell_measurement_theta_max 27.2550
_cell_measurement_theta_min 3.5610
_cell_volume 852.11(4)
_computing_cell_refinement 'CrysAlisPro 1.171.38.41r (Rigaku OD, 2015)'
_computing_data_collection 'CrysAlisPro 1.171.38.41r (Rigaku OD, 2015)'
_computing_data_reduction 'CrysAlisPro 1.171.38.41r (Rigaku OD, 2015)'
_computing_molecular_graphics 'Mercury (Macrae, 2008)'
_computing_structure_refinement 'SHELXL-2014/7 (Sheldrick, 2014)'
_computing_structure_solution 'SIR92 (Altomare, 1994)'
_diffrn_ambient_temperature 298(2)
_diffrn_detector 'CCD plate'
_diffrn_detector_area_resol_mean 10.3756
_diffrn_detector_type Atlas
_diffrn_measured_fraction_theta_full 0.996
_diffrn_measured_fraction_theta_max 0.976
_diffrn_measurement_device 'four-circle diffractometer'
_diffrn_measurement_device_type 'SuperNova, Dual, Cu at zero, Atlas'
_diffrn_measurement_method '\w scan'
_diffrn_radiation_monochromator mirror
_diffrn_radiation_probe x-ray
_diffrn_radiation_type MoK\a
_diffrn_radiation_wavelength 0.71073
_diffrn_reflns_av_unetI/netI 0.0453
_diffrn_reflns_Laue_measured_fraction_full 0.996
_diffrn_reflns_Laue_measured_fraction_max 0.976
_diffrn_reflns_limit_h_max 23
_diffrn_reflns_limit_h_min -23
_diffrn_reflns_limit_k_max 8
_diffrn_reflns_limit_k_min -8
_diffrn_reflns_limit_l_max 10
_diffrn_reflns_limit_l_min -10
_diffrn_reflns_number 3347
_diffrn_reflns_point_group_measured_fraction_full 0.775
_diffrn_reflns_point_group_measured_fraction_max 0.756
_diffrn_reflns_theta_full 25.242
_diffrn_reflns_theta_max 29.684
_diffrn_reflns_theta_min 3.452
_diffrn_source_type 'SuperNova (Mo) X-ray Source'
_exptl_absorpt_coefficient_mu 0.362
_exptl_absorpt_correction_T_max 1.00000
_exptl_absorpt_correction_T_min 0.84080
_exptl_absorpt_correction_type multi-scan
_exptl_absorpt_process_details
;
CrysAlisPro 1.171.38.41r (Rigaku Oxford Diffraction, 2015)
Empirical absorption correction using spherical harmonics,
 implemented in SCALE3 ABSPACK scaling algorithm.
;
_exptl_crystal_colour colorless
_exptl_crystal_density_diffrn 1.623
_exptl_crystal_density_meas ?
_exptl_crystal_description plate
_exptl_crystal_F_000 432
_exptl_crystal_size_max 0.250
_exptl_crystal_size_mid 0.180
_exptl_crystal_size_min 0.030
_refine_diff_density_max 0.208
_refine_diff_density_min -0.352
_refine_diff_density_rms 0.054
_refine_ls_abs_structure_details
;
 Classical Flack method preferred over Parsons because s.u. lower.
;
_refine_ls_abs_structure_Flack 0.22(9)
_refine_ls_extinction_method none
_refine_ls_goodness_of_fit_ref 0.965
_refine_ls_hydrogen_treatment mixed
_refine_ls_matrix_type full
_refine_ls_number_parameters 269
_refine_ls_number_reflns 3347
_refine_ls_number_restraints 8
_refine_ls_restrained_S_all 0.965
_refine_ls_R_factor_all 0.0601
_refine_ls_R_factor_gt 0.0385
_refine_ls_shift/su_max 0.000
_refine_ls_shift/su_mean 0.000
_refine_ls_structure_factor_coef Fsqd
_refine_ls_weighting_details 'w=1/[\s^2^(Fo^2^)+(0.0583P)^2^] where P=(Fo^2^+2Fc^2^)/3'
_refine_ls_weighting_scheme calc
_refine_ls_wR_factor_gt 0.0886
_refine_ls_wR_factor_ref 0.0926
_reflns_Friedel_coverage 0.547
_reflns_Friedel_fraction_full 0.553
_reflns_Friedel_fraction_max 0.536
_reflns_number_gt 2472
_reflns_number_total 3347
_reflns_threshold_expression 'I > 2\s(I)'
_cod_data_source_file c8ce00568k2.cif
_cod_data_source_block shelx_CCDC1
_cod_depositor_comments
;
The following automatic conversions were performed:

'_exptl_crystal_density_meas' value 'not measured' was changed to '?'
- the value is perceived as not measured.

Automatic conversion script
Id: cif_fix_values 4973 2017-02-22 13:04:09Z antanas 

 Adding full bibliography for 7230795--7230796.cif.
;
_cod_database_code 7230796
_shelx_shelxl_version_number 2014/7
_shelx_space_group_comment
;
The symmetry employed for this shelxl refinement is uniquely defined
by the following loop, which should always be used as a source of
symmetry information in preference to the above space-group names.
They are only intended as comments.
;
_shelx_estimated_absorpt_t_min 0.915
_shelx_estimated_absorpt_t_max 0.989

loop_
_space_group_symop_operation_xyz
'x, y, z'
'x, -y, z+1/2'

loop_
_atom_site_label
_atom_site_type_symbol
_atom_site_fract_x
_atom_site_fract_y
_atom_site_fract_z
_atom_site_U_iso_or_equiv
_atom_site_adp_type
_atom_site_occupancy
_atom_site_site_symmetry_order
_atom_site_calc_flag
_atom_site_refinement_flags_posn
_atom_site_refinement_flags_adp
S1B S 0.71910(5) 0.27406(15) 0.79592(9) 0.0303(2) Uani 1 1 d . .
S1A S -0.06672(6) 0.24528(16) 0.11233(12) 0.0323(3) Uani 1 1 d . .
O1A O -0.0578(2) 0.4500(6) 0.0420(5) 0.0589(10) Uani 1 1 d . .
N4A N 0.2348(2) -0.0029(5) 0.5115(5) 0.0342(8) Uani 1 1 d D .
H4A H 0.238(3) -0.135(4) 0.520(6) 0.041 Uiso 1 1 d D U
O7A O 0.29252(18) 0.3067(4) 0.6155(4) 0.0468(7) Uani 1 1 d . .
O2A O -0.0932(2) 0.0720(6) 0.0035(4) 0.0514(9) Uani 1 1 d . .
O8A2 O 0.34514(17) -0.2242(4) 0.6899(4) 0.0379(6) Uani 1 1 d . .
N2B N 0.7773(3) 0.2249(6) 0.6614(5) 0.0365(9) Uani 1 1 d D .
H2B1 H 0.760(3) 0.133(6) 0.587(5) 0.044 Uiso 1 1 d D U
H2B2 H 0.785(3) 0.339(5) 0.606(5) 0.044 Uiso 1 1 d D U
C4A C 0.1652(2) 0.0645(6) 0.4123(5) 0.0296(8) Uani 1 1 d . .
O8A1 O 0.40307(18) 0.0680(4) 0.8063(4) 0.0511(8) Uani 1 1 d . .
O2B O 0.75046(19) 0.4488(5) 0.8967(4) 0.0444(8) Uani 1 1 d . .
N4B N 0.4085(2) 0.5270(6) 0.4260(5) 0.0320(7) Uani 1 1 d D .
H4B1 H 0.391(3) 0.429(6) 0.352(4) 0.038 Uiso 1 1 d D U
H4B2 H 0.405(3) 0.648(8) 0.366(6) 0.038 Uiso 1 1 d . U
H4B3 H 0.376(3) 0.525(7) 0.508(6) 0.038 Uiso 1 1 d . U
O1B O 0.7043(2) 0.0776(5) 0.8762(5) 0.0511(8) Uani 1 1 d . .
N1A N -0.1268(3) 0.2690(7) 0.2481(6) 0.0426(10) Uani 1 1 d D .
H1A1 H -0.117(3) 0.375(9) 0.301(6) 0.051 Uiso 1 1 d . U
H1A2 H -0.138(3) 0.145(4) 0.287(6) 0.051 Uiso 1 1 d D U
C2A C 0.0753(3) 0.3257(8) 0.2921(8) 0.0628(16) Uani 1 1 d . .
H2A H 0.0619 0.4681 0.2754 0.094 Uiso 1 1 calc R U
C1A C 0.0249(2) 0.1721(6) 0.2228(5) 0.0318(9) Uani 1 1 d . .
C6B C 0.6073(3) 0.5685(7) 0.6742(6) 0.0438(11) Uani 1 1 d . .
H6B H 0.6413 0.6726 0.7239 0.066 Uiso 1 1 calc R U
C5A C 0.1147(3) -0.0904(6) 0.3405(6) 0.0393(10) Uani 1 1 d . .
H5A H 0.1283 -0.2328 0.3564 0.059 Uiso 1 1 calc R U
C5B C 0.5346(3) 0.6244(6) 0.5887(6) 0.0438(11) Uani 1 1 d . .
H5B H 0.5194 0.7663 0.5821 0.066 Uiso 1 1 calc R U
C7A C 0.2896(2) 0.1141(6) 0.6074(5) 0.0297(7) Uani 1 1 d . .
C1B C 0.6284(2) 0.3584(6) 0.6845(5) 0.0283(8) Uani 1 1 d . .
C8A C 0.3521(2) -0.0265(5) 0.7109(5) 0.0315(7) Uani 1 1 d . .
C3A C 0.1463(3) 0.2726(7) 0.3875(9) 0.0571(18) Uani 1 1 d . .
H3A H 0.1803 0.3785 0.4336 0.086 Uiso 1 1 calc R U
C4B C 0.4860(2) 0.4719(6) 0.5150(5) 0.0272(8) Uani 1 1 d . .
C6A C 0.0445(3) -0.0383(7) 0.2457(6) 0.0379(10) Uani 1 1 d . .
H6A H 0.0109 -0.1443 0.1979 0.057 Uiso 1 1 calc R U
C3B C 0.5078(4) 0.2636(8) 0.5246(9) 0.0616(19) Uani 1 1 d . .
H3B H 0.4740 0.1602 0.4732 0.092 Uiso 1 1 calc R U
C2B C 0.5786(4) 0.2052(8) 0.6090(8) 0.0631(17) Uani 1 1 d . .
H2B H 0.5930 0.0627 0.6154 0.095 Uiso 1 1 calc R U

loop_
_atom_site_aniso_label
_atom_site_aniso_U_11
_atom_site_aniso_U_22
_atom_site_aniso_U_33
_atom_site_aniso_U_23
_atom_site_aniso_U_13
_atom_site_aniso_U_12
S1B 0.0266(5) 0.0356(5) 0.0268(5) 0.0037(5) -0.0033(4) -0.0014(5)
S1A 0.0268(5) 0.0398(5) 0.0278(5) 0.0031(4) -0.0060(4) 0.0012(4)
O1A 0.0423(19) 0.062(2) 0.068(2) 0.0347(18) -0.0113(17) -0.0048(16)
N4A 0.0291(17) 0.0224(16) 0.0479(19) 0.0018(16) -0.0063(14) -0.0024(13)
O7A 0.0397(15) 0.0271(14) 0.0678(19) 0.0023(14) -0.0145(14) -0.0026(12)
O2A 0.0448(19) 0.064(2) 0.0406(17) -0.0213(15) -0.0119(15) 0.0076(16)
O8A2 0.0403(15) 0.0295(14) 0.0409(15) -0.0010(12) -0.0058(12) 0.0062(11)
N2B 0.037(2) 0.040(2) 0.032(2) -0.0020(14) 0.0016(17) 0.0079(16)
C4A 0.0223(18) 0.0322(19) 0.033(2) 0.0010(15) -0.0020(16) -0.0010(14)
O8A1 0.0486(17) 0.0342(15) 0.0618(19) -0.0043(14) -0.0253(15) 0.0043(14)
O2B 0.0351(17) 0.0536(19) 0.0414(17) -0.0119(14) -0.0058(14) -0.0016(14)
N4B 0.0299(17) 0.0312(17) 0.0321(17) 0.0010(14) -0.0062(14) 0.0002(14)
O1B 0.0460(19) 0.0519(18) 0.0513(18) 0.0231(15) -0.0087(16) -0.0055(15)
N1A 0.036(2) 0.046(2) 0.044(3) -0.0006(17) 0.0002(18) 0.0080(17)
C2A 0.044(3) 0.031(2) 0.102(4) -0.002(3) -0.031(3) 0.004(2)
C1A 0.027(2) 0.036(2) 0.031(2) 0.0033(17) -0.0024(17) -0.0009(16)
C6B 0.035(2) 0.028(2) 0.061(3) -0.005(2) -0.016(2) -0.0054(18)
C5A 0.040(2) 0.0213(19) 0.053(2) -0.0031(17) -0.0075(19) 0.0035(16)
C5B 0.038(2) 0.0239(19) 0.065(3) -0.0016(19) -0.010(2) 0.0033(16)
C7A 0.0214(15) 0.0325(19) 0.0341(18) -0.0003(16) 0.0004(13) 0.0010(14)
C1B 0.023(2) 0.032(2) 0.027(2) 0.0002(16) -0.0040(16) 0.0010(15)
C8A 0.0301(17) 0.0287(18) 0.0339(18) 0.0064(16) -0.0020(15) 0.0023(14)
C3A 0.039(3) 0.024(2) 0.097(5) -0.002(2) -0.034(3) -0.0075(17)
C4B 0.0236(18) 0.0296(18) 0.0276(19) 0.0022(16) 0.0007(15) 0.0026(15)
C6A 0.033(2) 0.034(2) 0.043(2) -0.0072(18) -0.0065(18) -0.0046(18)
C3B 0.049(4) 0.033(3) 0.091(5) -0.005(2) -0.035(3) -0.0052(19)
C2B 0.056(3) 0.026(2) 0.095(4) -0.003(2) -0.036(3) 0.000(2)

loop_
_atom_type_symbol
_atom_type_description
_atom_type_scat_dispersion_real
_atom_type_scat_dispersion_imag
_atom_type_scat_source
C C 0.0033 0.0016 'International Tables Vol C Tables 4.2.6.8 and 6.1.1.4'
H H 0.0000 0.0000 'International Tables Vol C Tables 4.2.6.8 and 6.1.1.4'
N N 0.0061 0.0033 'International Tables Vol C Tables 4.2.6.8 and 6.1.1.4'
O O 0.0106 0.0060 'International Tables Vol C Tables 4.2.6.8 and 6.1.1.4'
S S 0.1246 0.1234 'International Tables Vol C Tables 4.2.6.8 and 6.1.1.4'

loop_
_geom_angle_atom_site_label_1
_geom_angle_atom_site_label_2
_geom_angle_atom_site_label_3
_geom_angle
O2B S1B O1B 119.8(2)
O2B S1B N2B 107.4(2)
O1B S1B N2B 107.3(2)
O2B S1B C1B 107.1(2)
O1B S1B C1B 106.4(2)
N2B S1B C1B 108.64(19)
O1A S1A O2A 119.9(2)
O1A S1A N1A 107.1(2)
O2A S1A N1A 107.0(2)
O1A S1A C1A 107.1(2)
O2A S1A C1A 107.2(2)
N1A S1A C1A 108.1(2)
C7A N4A C4A 129.1(3)
C7A N4A H4A 118(3)
C4A N4A H4A 113(3)
S1B N2B H2B1 114(3)
S1B N2B H2B2 109(3)
H2B1 N2B H2B2 106(4)
C3A C4A C5A 119.6(4)
C3A C4A N4A 122.8(4)
C5A C4A N4A 117.6(4)
C4B N4B H4B1 111(3)
C4B N4B H4B2 116(3)
H4B1 N4B H4B2 105(4)
C4B N4B H4B3 105(3)
H4B1 N4B H4B3 106(4)
H4B2 N4B H4B3 113(4)
S1A N1A H1A1 109(4)
S1A N1A H1A2 111(3)
H1A1 N1A H1A2 127(5)
C1A C2A C3A 121.1(4)
C1A C2A H2A 119.4
C3A C2A H2A 119.4
C2A C1A C6A 119.8(4)
C2A C1A S1A 119.8(3)
C6A C1A S1A 120.4(3)
C1B C6B C5B 119.2(4)
C1B C6B H6B 120.4
C5B C6B H6B 120.4
C6A C5A C4A 121.3(4)
C6A C5A H5A 119.4
C4A C5A H5A 119.4
C4B C5B C6B 119.9(4)
C4B C5B H5B 120.0
C6B C5B H5B 120.0
O7A C7A N4A 126.5(3)
O7A C7A C8A 121.5(3)
N4A C7A C8A 112.0(3)
C6B C1B C2B 120.3(4)
C6B C1B S1B 121.9(3)
C2B C1B S1B 117.8(3)
O8A1 C8A O8A2 127.2(3)
O8A1 C8A C7A 116.2(3)
O8A2 C8A C7A 116.6(3)
C4A C3A C2A 119.2(4)
C4A C3A H3A 120.4
C2A C3A H3A 120.4
C5B C4B C3B 120.4(4)
C5B C4B N4B 120.8(3)
C3B C4B N4B 118.7(4)
C1A C6A C5A 119.0(4)
C1A C6A H6A 120.5
C5A C6A H6A 120.5
C4B C3B C2B 120.6(5)
C4B C3B H3B 119.7
C2B C3B H3B 119.7
C3B C2B C1B 119.5(5)
C3B C2B H2B 120.2
C1B C2B H2B 120.2

loop_
_geom_bond_atom_site_label_1
_geom_bond_atom_site_label_2
_geom_bond_distance
S1B O2B 1.422(3)
S1B O1B 1.428(3)
S1B N2B 1.589(4)
S1B C1B 1.774(4)
S1A O1A 1.419(4)
S1A O2A 1.426(3)
S1A N1A 1.597(5)
S1A C1A 1.764(4)
N4A C7A 1.350(5)
N4A C4A 1.410(5)
N4A H4A 0.84(2)
O7A C7A 1.213(4)
O8A2 C8A 1.258(4)
N2B H2B1 0.85(2)
N2B H2B2 0.86(2)
C4A C3A 1.357(6)
C4A C5A 1.379(6)
O8A1 C8A 1.234(4)
N4B C4B 1.470(5)
N4B H4B1 0.87(2)
N4B H4B2 0.90(5)
N4B H4B3 0.91(5)
N1A H1A1 0.79(5)
N1A H1A2 0.871(17)
C2A C1A 1.365(6)
C2A C3A 1.393(8)
C2A H2A 0.9300
C1A C6A 1.372(6)
C6B C1B 1.370(6)
C6B C5B 1.390(6)
C6B H6B 0.9300
C5A C6A 1.378(6)
C5A H5A 0.9300
C5B C4B 1.355(6)
C5B H5B 0.9300
C7A C8A 1.544(5)
C1B C2B 1.375(7)
C3A H3A 0.9300
C4B C3B 1.362(6)
C6A H6A 0.9300
C3B C2B 1.363(8)
C3B H3B 0.9300
C2B H2B 0.9300

loop_
_geom_hbond_atom_site_label_D
_geom_hbond_atom_site_label_H
_geom_hbond_atom_site_label_A
_geom_hbond_distance_DH
_geom_hbond_distance_HA
_geom_hbond_distance_DA
_geom_hbond_angle_DHA
_geom_hbond_site_symmetry_A
N2B H2B1 O1B 0.85(2) 2.24(2) 3.090(5) 173(4) 2_554
N2B H2B2 O2B 0.86(2) 2.15(3) 2.925(5) 150(4) 2_564
N4B H4B1 O8A2 0.87(2) 1.92(2) 2.788(4) 175(4) 2_554
N4B H4B2 O8A1 0.90(5) 1.84(5) 2.715(5) 163(4) 2_564
N4B H4B3 O7A 0.91(5) 2.24(5) 2.996(5) 140(4) .
N4B H4B3 O8A2 0.91(5) 2.25(5) 2.935(5) 132(4) 1_565
N1A H1A1 O1A 0.79(5) 2.32(5) 3.036(6) 151(5) 2_565
N1A H1A2 O2A 0.871(17) 2.25(4) 2.951(5) 138(4) 2
C3A H3A O7A 0.93 2.30 2.911(6) 122.7 .
C3B H3B O8A1 0.93 2.21 3.126(6) 169.1 2_554

loop_
_geom_torsion_atom_site_label_1
_geom_torsion_atom_site_label_2
_geom_torsion_atom_site_label_3
_geom_torsion_atom_site_label_4
_geom_torsion
C7A N4A C4A C3A 6.0(8)
C7A N4A C4A C5A -173.1(4)
C3A C2A C1A C6A -0.6(9)
C3A C2A C1A S1A 176.7(5)
O1A S1A C1A C2A 28.9(5)
O2A S1A C1A C2A 158.8(4)
N1A S1A C1A C2A -86.2(5)
O1A S1A C1A C6A -153.9(4)
O2A S1A C1A C6A -24.0(4)
N1A S1A C1A C6A 91.0(4)
C3A C4A C5A C6A -1.0(8)
N4A C4A C5A C6A 178.2(4)
C1B C6B C5B C4B -0.8(8)
C4A N4A C7A O7A -6.6(7)
C4A N4A C7A C8A 173.8(4)
C5B C6B C1B C2B 0.9(8)
C5B C6B C1B S1B -178.4(3)
O2B S1B C1B C6B 13.8(4)
O1B S1B C1B C6B 142.9(4)
N2B S1B C1B C6B -101.9(4)
O2B S1B C1B C2B -165.5(4)
O1B S1B C1B C2B -36.3(5)
N2B S1B C1B C2B 78.9(5)
O7A C7A C8A O8A1 2.6(5)
N4A C7A C8A O8A1 -177.8(4)
O7A C7A C8A O8A2 -177.9(4)
N4A C7A C8A O8A2 1.7(5)
C5A C4A C3A C2A 1.1(9)
N4A C4A C3A C2A -178.0(5)
C1A C2A C3A C4A -0.4(10)
C6B C5B C4B C3B 0.2(8)
C6B C5B C4B N4B 179.2(4)
C2A C1A C6A C5A 0.8(7)
S1A C1A C6A C5A -176.5(4)
C4A C5A C6A C1A 0.0(7)
C5B C4B C3B C2B 0.3(10)
N4B C4B C3B C2B -178.7(6)
C4B C3B C2B C1B -0.2(11)
C6B C1B C2B C3B -0.4(9)
S1B C1B C2B C3B 178.9(6)
